data_7102253
loop_
_publ_author_name
'Ly, Hanh V'
'Tuononen, Heikki M'
'Parvez, Masood'
'Roesler, Roland'

_publ_section_title
;
 Assembly of a planar, tricyclic B4N8 framework with s-indacene
 structure.
;
_journal_issue 43
_journal_name_full 'Chemical communications (Cambridge, England)'
_journal_page_first 4522
_journal_page_last 4524
_journal_paper_doi 10.1039/b709270a
_journal_year 2007
_chemical_formula_sum 'C38 H54 B4 Li2 N8 O2'
_chemical_formula_weight 712.02
_chemical_name_systematic
;
?
;
_space_group_IT_number 14
_symmetry_cell_setting monoclinic
_symmetry_space_group_name_Hall '-P 2yn'
_symmetry_space_group_name_H-M 'P 1 21/n 1'
_atom_sites_solution_hydrogens geom
_atom_sites_solution_primary direct
_atom_sites_solution_secondary difmap
_cell_angle_alpha 90.00
_cell_angle_beta 100.17(3)
_cell_angle_gamma 90.00
_cell_formula_units_Z 2
_cell_length_a 13.149(5)
_cell_length_b 9.299(4)
_cell_length_c 16.145(6)
_cell_measurement_reflns_used 8425
_cell_measurement_temperature 123(2)
_cell_measurement_theta_max 27.5
_cell_measurement_theta_min 3.1
_cell_volume 1943.1(13)
_computing_cell_refinement 'HKL DENZO (Otwinowski & Minor, 1997)'
_computing_data_collection 'COLLECT (Hooft, 1998)'
_computing_data_reduction 'SCALEPACK (Otwinowski & Minor, 1997)'
_computing_molecular_graphics 'ORTEPII (Johnson, 1976)'
_computing_publication_material 'SHELXL-97 (Sheldrick, 1997)'
_computing_structure_refinement 'SHELXL-97 (Sheldrick, 1997)'
_computing_structure_solution 'SAPI91 (Fan, 1991)'
_diffrn_ambient_temperature 123(2)
_diffrn_measured_fraction_theta_full 0.989
_diffrn_measured_fraction_theta_max 0.989
_diffrn_measurement_device_type 'Nonius KappaCCD'
_diffrn_measurement_method ' \w and \f '
_diffrn_radiation_monochromator graphite
_diffrn_radiation_source 'fine-focus sealed tube'
_diffrn_radiation_type MoK\a
_diffrn_radiation_wavelength 0.71073
_diffrn_reflns_av_R_equivalents 0.0266
_diffrn_reflns_av_sigmaI/netI 0.0356
_diffrn_reflns_limit_h_max 17
_diffrn_reflns_limit_h_min -17
_diffrn_reflns_limit_k_max 12
_diffrn_reflns_limit_k_min -12
_diffrn_reflns_limit_l_max 20
_diffrn_reflns_limit_l_min -20
_diffrn_reflns_number 8425
_diffrn_reflns_theta_full 27.48
_diffrn_reflns_theta_max 27.48
_diffrn_reflns_theta_min 3.15
_exptl_absorpt_coefficient_mu 0.074
_exptl_absorpt_correction_T_max 0.9941
_exptl_absorpt_correction_T_min 0.9744
_exptl_absorpt_correction_type multi-scan
_exptl_absorpt_process_details 'SORTAV: (Blessing, 1997)'
_exptl_crystal_colour colorless
_exptl_crystal_density_diffrn 1.217
_exptl_crystal_density_method 'not measured'
_exptl_crystal_description needle
_exptl_crystal_F_000 760
_exptl_crystal_size_max 0.35
_exptl_crystal_size_mid 0.10
_exptl_crystal_size_min 0.08
_refine_diff_density_max 0.253
_refine_diff_density_min -0.187
_refine_diff_density_rms 0.044
_refine_ls_extinction_method none
_refine_ls_goodness_of_fit_ref 1.018
_refine_ls_hydrogen_treatment constr
_refine_ls_matrix_type full
_refine_ls_number_parameters 247
_refine_ls_number_reflns 4398
_refine_ls_number_restraints 0
_refine_ls_restrained_S_all 1.018
_refine_ls_R_factor_all 0.0727
_refine_ls_R_factor_gt 0.0469
_refine_ls_shift/su_max 0.000
_refine_ls_shift/su_mean 0.000
_refine_ls_structure_factor_coef Fsqd
_refine_ls_weighting_details 'calc w=1/[\s^2^(Fo^2^)+(0.0525P)^2^+1.0317P] where P=(Fo^2^+2Fc^2^)/3'
_refine_ls_weighting_scheme calc
_refine_ls_wR_factor_gt 0.1072
_refine_ls_wR_factor_ref 0.1255
_reflns_number_gt 3290
_reflns_number_total 4398
_reflns_threshold_expression >2sigma(I)
_cod_data_source_file b709270a.txt
_cod_data_source_block Compound_I
_cod_depositor_comments
;
The following automatic conversions were performed:
'_symmetry_cell_setting' value 'Monoclinic' changed to 'monoclinic'
according to '/home/saulius/struct/CIF-dictionaries/cif_core.dic'
dictionary named 'cif_core.dic' version 2.4.1 from
2010-06-29.

'_exptl_absorpt_correction_type' value 'Multi-scan' changed
to 'multi-scan' according to
'/home/saulius/struct/CIF-dictionaries/cif_core.dic' dictionary named
'cif_core.dic' version 2.4.1 from 2010-06-29.

Automatic conversion script
Id: cif_fix_enum 1527 2010-12-29 10:47:43Z saulius 
;
_cod_original_sg_symbol_H-M 'P 21/n'
_cod_database_code 7102253

loop_
_symmetry_equiv_pos_as_xyz
'x, y, z'
'-x+1/2, y+1/2, -z+1/2'
'-x, -y, -z'
'x-1/2, -y-1/2, z-1/2'

loop_
_atom_site_label
_atom_site_type_symbol
_atom_site_fract_x
_atom_site_fract_y
_atom_site_fract_z
_atom_site_U_iso_or_equiv
_atom_site_adp_type
_atom_site_occupancy
_atom_site_symmetry_multiplicity
_atom_site_calc_flag
_atom_site_refinement_flags
O1 O -0.03023(9) 0.25286(13) 0.70639(7) 0.0317(3) Uani 1 1 d .
N1 N 0.16174(9) -0.19229(14) 0.48839(8) 0.0234(3) Uani 1 1 d .
N2 N 0.24189(9) -0.08882(15) 0.47407(8) 0.0250(3) Uani 1 1 d .
N3 N 0.09834(9) 0.04535(14) 0.48721(7) 0.0219(3) Uani 1 1 d .
N4 N 0.02714(9) 0.15363(13) 0.50643(8) 0.0217(3) Uani 1 1 d .
C1 C 0.20998(12) -0.31448(18) 0.53716(10) 0.0283(3) Uani 1 1 d .
H1A H 0.1565 -0.3734 0.5558 0.034 Uiso 1 1 calc R
H1B H 0.2581 -0.2793 0.5864 0.034 Uiso 1 1 calc R
H1C H 0.2477 -0.3727 0.5020 0.034 Uiso 1 1 calc R
C2 C 0.31534(13) -0.1455(2) 0.42561(11) 0.0327(4) Uani 1 1 d .
H2A H 0.3587 -0.0672 0.4109 0.039 Uiso 1 1 calc R
H2B H 0.2782 -0.1901 0.3741 0.039 Uiso 1 1 calc R
H2C H 0.3589 -0.2177 0.4590 0.039 Uiso 1 1 calc R
C3 C 0.06246(12) 0.30071(17) 0.50144(10) 0.0264(3) Uani 1 1 d .
H3A H 0.0127 0.3664 0.5200 0.032 Uiso 1 1 calc R
H3B H 0.0685 0.3229 0.4432 0.032 Uiso 1 1 calc R
H3C H 0.1300 0.3121 0.5378 0.032 Uiso 1 1 calc R
C4 C 0.25906(11) 0.18316(17) 0.43565(9) 0.0243(3) Uani 1 1 d .
C5 C 0.23549(12) 0.24842(19) 0.35655(10) 0.0302(4) Uani 1 1 d .
H5 H 0.1791 0.2127 0.3169 0.036 Uiso 1 1 calc R
C6 C 0.29207(13) 0.36388(19) 0.33428(11) 0.0326(4) Uani 1 1 d .
H6 H 0.2743 0.4057 0.2800 0.039 Uiso 1 1 calc R
C7 C 0.37427(13) 0.41796(19) 0.39108(11) 0.0355(4) Uani 1 1 d .
H7 H 0.4124 0.4980 0.3765 0.043 Uiso 1 1 calc R
C8 C 0.40047(14) 0.3543(2) 0.46938(11) 0.0384(4) Uani 1 1 d .
H8 H 0.4571 0.3905 0.5087 0.046 Uiso 1 1 calc R
C9 C 0.34456(13) 0.23817(19) 0.49067(10) 0.0319(4) Uani 1 1 d .
H9 H 0.3648 0.1944 0.5442 0.038 Uiso 1 1 calc R
C10 C -0.11329(11) 0.08632(17) 0.36711(9) 0.0227(3) Uani 1 1 d .
C11 C -0.06323(13) 0.16294(18) 0.31153(10) 0.0291(4) Uani 1 1 d .
H11 H -0.0051 0.2203 0.3339 0.035 Uiso 1 1 calc R
C12 C -0.09540(13) 0.15838(19) 0.22436(10) 0.0322(4) Uani 1 1 d .
H12 H -0.0592 0.2120 0.1887 0.039 Uiso 1 1 calc R
C13 C -0.17988(12) 0.07584(18) 0.18981(10) 0.0300(4) Uani 1 1 d .
H13 H -0.2033 0.0744 0.1307 0.036 Uiso 1 1 calc R
C14 C -0.22958(12) -0.00456(19) 0.24267(10) 0.0306(4) Uani 1 1 d .
H14 H -0.2867 -0.0633 0.2197 0.037 Uiso 1 1 calc R
C15 C -0.19631(12) 0.00012(18) 0.32941(10) 0.0276(3) Uani 1 1 d .
H15 H -0.2311 -0.0572 0.3644 0.033 Uiso 1 1 calc R
C16 C -0.09013(14) 0.38402(19) 0.69862(11) 0.0345(4) Uani 1 1 d .
H16A H -0.1584 0.3675 0.7148 0.041 Uiso 1 1 calc R
H16B H -0.1009 0.4200 0.6400 0.041 Uiso 1 1 calc R
C17 C -0.02806(14) 0.48984(19) 0.75738(11) 0.0344(4) Uani 1 1 d .
H17A H -0.0730 0.5625 0.7775 0.041 Uiso 1 1 calc R
H17B H 0.0241 0.5392 0.7302 0.041 Uiso 1 1 calc R
C18 C 0.02284(13) 0.39242(19) 0.82882(11) 0.0333(4) Uani 1 1 d .
H18A H 0.0856 0.4374 0.8615 0.040 Uiso 1 1 calc R
H18B H -0.0255 0.3681 0.8672 0.040 Uiso 1 1 calc R
C19 C 0.04947(13) 0.26126(19) 0.78126(10) 0.0309(4) Uani 1 1 d .
H19A H 0.1186 0.2720 0.7656 0.037 Uiso 1 1 calc R
H19B H 0.0493 0.1735 0.8160 0.037 Uiso 1 1 calc R
B1 B 0.19671(13) 0.0527(2) 0.46434(10) 0.0233(3) Uani 1 1 d .
B2 B -0.08492(12) 0.10131(19) 0.46957(10) 0.0215(3) Uani 1 1 d .
Li1 Li -0.0354(2) 0.1287(3) 0.61216(16) 0.0305(6) Uani 1 1 d .

loop_
_atom_site_aniso_label
_atom_site_aniso_U_11
_atom_site_aniso_U_22
_atom_site_aniso_U_33
_atom_site_aniso_U_23
_atom_site_aniso_U_13
_atom_site_aniso_U_12
O1 0.0358(6) 0.0303(6) 0.0266(6) -0.0051(5) -0.0012(5) 0.0062(5)
N1 0.0223(6) 0.0223(7) 0.0250(6) 0.0021(5) 0.0027(5) 0.0000(5)
N2 0.0218(6) 0.0265(7) 0.0270(6) 0.0002(5) 0.0052(5) -0.0013(5)
N3 0.0213(6) 0.0206(6) 0.0230(6) 0.0002(5) 0.0018(5) 0.0005(5)
N4 0.0209(6) 0.0197(7) 0.0236(6) -0.0009(5) 0.0018(5) 0.0013(5)
C1 0.0296(8) 0.0264(8) 0.0283(8) 0.0028(6) 0.0038(6) 0.0038(6)
C2 0.0285(8) 0.0340(10) 0.0370(9) 0.0002(7) 0.0100(7) 0.0023(7)
C3 0.0255(7) 0.0234(8) 0.0290(8) -0.0008(6) 0.0015(6) -0.0009(6)
C4 0.0223(7) 0.0249(8) 0.0264(7) -0.0007(6) 0.0060(6) 0.0002(6)
C5 0.0255(7) 0.0350(9) 0.0297(8) 0.0030(7) 0.0037(6) -0.0007(7)
C6 0.0321(8) 0.0321(9) 0.0347(9) 0.0081(7) 0.0090(7) 0.0037(7)
C7 0.0377(9) 0.0258(9) 0.0454(10) 0.0006(7) 0.0144(8) -0.0049(7)
C8 0.0392(9) 0.0380(10) 0.0369(9) -0.0058(8) 0.0039(7) -0.0138(8)
C9 0.0346(8) 0.0339(10) 0.0260(8) -0.0009(7) 0.0020(6) -0.0064(7)
C10 0.0223(7) 0.0216(8) 0.0230(7) 0.0004(6) 0.0006(6) 0.0045(6)
C11 0.0319(8) 0.0289(9) 0.0244(7) 0.0006(6) -0.0013(6) -0.0049(7)
C12 0.0409(9) 0.0311(9) 0.0235(8) 0.0037(7) 0.0024(7) -0.0044(7)
C13 0.0350(8) 0.0315(9) 0.0209(7) -0.0015(6) -0.0023(6) 0.0053(7)
C14 0.0250(8) 0.0352(10) 0.0298(8) -0.0072(7) -0.0002(6) -0.0014(7)
C15 0.0263(7) 0.0318(9) 0.0248(7) -0.0025(6) 0.0050(6) -0.0024(7)
C16 0.0393(9) 0.0301(9) 0.0319(8) -0.0011(7) 0.0003(7) 0.0074(7)
C17 0.0389(9) 0.0263(9) 0.0384(9) -0.0021(7) 0.0078(7) 0.0008(7)
C18 0.0324(8) 0.0344(10) 0.0313(8) -0.0083(7) 0.0008(7) 0.0011(7)
C19 0.0303(8) 0.0318(9) 0.0284(8) -0.0034(7) -0.0006(6) 0.0028(7)
B1 0.0238(8) 0.0264(9) 0.0182(7) -0.0007(7) -0.0005(6) -0.0017(7)
B2 0.0211(8) 0.0208(8) 0.0214(8) -0.0004(6) 0.0005(6) -0.0002(6)
Li1 0.0332(14) 0.0327(15) 0.0255(13) -0.0021(11) 0.0046(11) -0.0030(12)

loop_
_atom_type_symbol
_atom_type_description
_atom_type_scat_dispersion_real
_atom_type_scat_dispersion_imag
_atom_type_scat_source
C C 0.0033 0.0016 'International Tables Vol C Tables 4.2.6.8 and 6.1.1.4'
H H 0.0000 0.0000 'International Tables Vol C Tables 4.2.6.8 and 6.1.1.4'
N N 0.0061 0.0033 'International Tables Vol C Tables 4.2.6.8 and 6.1.1.4'
O O 0.0106 0.0060 'International Tables Vol C Tables 4.2.6.8 and 6.1.1.4'
Li Li -0.0003 0.0001 'International Tables Vol C Tables 4.2.6.8 and 6.1.1.4'
B B 0.0013 0.0007 'International Tables Vol C Tables 4.2.6.8 and 6.1.1.4'

loop_
_geom_angle_atom_site_label_1
_geom_angle_atom_site_label_2
_geom_angle_atom_site_label_3
_geom_angle
_geom_angle_site_symmetry_1
_geom_angle_site_symmetry_3
C16 O1 C19 109.17(12) . .
C16 O1 Li1 120.06(13) . .
C19 O1 Li1 128.03(13) . .
C1 N1 N2 109.71(11) . .
C1 N1 B2 116.07(12) . 3_556
N2 N1 B2 104.45(12) . 3_556
C1 N1 Li1 144.07(13) . 3_556
N2 N1 Li1 100.19(11) . 3_556
B2 N1 Li1 73.24(11) 3_556 3_556
B1 N2 C2 125.17(13) . .
B1 N2 N1 108.70(12) . .
C2 N2 N1 114.27(13) . .
B1 N3 N4 133.03(13) . .
B1 N3 B2 110.01(12) . 3_556
N4 N3 B2 112.66(11) . 3_556
B1 N3 Li1 94.83(12) . 3_556
N4 N3 Li1 117.90(11) . 3_556
B2 N3 Li1 69.19(11) 3_556 3_556
N3 N4 C3 114.76(11) . .
N3 N4 B2 107.68(11) . .
C3 N4 B2 124.09(12) . .
N3 N4 Li1 118.28(12) . .
C3 N4 Li1 109.57(12) . .
B2 N4 Li1 77.92(11) . .
N1 C1 H1A 109.5 . .
N1 C1 H1B 109.5 . .
H1A C1 H1B 109.5 . .
N1 C1 H1C 109.5 . .
H1A C1 H1C 109.5 . .
H1B C1 H1C 109.5 . .
N2 C2 H2A 109.5 . .
N2 C2 H2B 109.5 . .
H2A C2 H2B 109.5 . .
N2 C2 H2C 109.5 . .
H2A C2 H2C 109.5 . .
H2B C2 H2C 109.5 . .
N4 C3 H3A 109.5 . .
N4 C3 H3B 109.5 . .
H3A C3 H3B 109.5 . .
N4 C3 H3C 109.5 . .
H3A C3 H3C 109.5 . .
H3B C3 H3C 109.5 . .
C5 C4 C9 116.38(15) . .
C5 C4 B1 123.96(14) . .
C9 C4 B1 119.65(14) . .
C6 C5 C4 121.96(15) . .
C6 C5 H5 119.0 . .
C4 C5 H5 119.0 . .
C7 C6 C5 120.07(16) . .
C7 C6 H6 120.0 . .
C5 C6 H6 120.0 . .
C6 C7 C8 119.33(16) . .
C6 C7 H7 120.3 . .
C8 C7 H7 120.3 . .
C7 C8 C9 120.23(16) . .
C7 C8 H8 119.9 . .
C9 C8 H8 119.9 . .
C8 C9 C4 121.99(16) . .
C8 C9 H9 119.0 . .
C4 C9 H9 119.0 . .
C11 C10 C15 115.52(14) . .
C11 C10 B2 123.81(13) . .
C15 C10 B2 120.54(13) . .
C11 C10 Li1 92.46(11) . 3_556
C15 C10 Li1 96.80(12) . 3_556
B2 C10 Li1 84.81(10) . 3_556
C12 C11 C10 122.55(15) . .
C12 C11 H11 118.7 . .
C10 C11 H11 118.7 . .
C13 C12 C11 120.12(16) . .
C13 C12 H12 119.9 . .
C11 C12 H12 119.9 . .
C14 C13 C12 118.97(15) . .
C14 C13 H13 120.5 . .
C12 C13 H13 120.5 . .
C13 C14 C15 120.34(15) . .
C13 C14 H14 119.8 . .
C15 C14 H14 119.8 . .
C14 C15 C10 122.44(15) . .
C14 C15 H15 118.8 . .
C10 C15 H15 118.8 . .
O1 C16 C17 105.70(13) . .
O1 C16 H16A 110.6 . .
C17 C16 H16A 110.6 . .
O1 C16 H16B 110.6 . .
C17 C16 H16B 110.6 . .
H16A C16 H16B 108.7 . .
C16 C17 C18 101.84(15) . .
C16 C17 H17A 111.4 . .
C18 C17 H17A 111.4 . .
C16 C17 H17B 111.4 . .
C18 C17 H17B 111.4 . .
H17A C17 H17B 109.3 . .
C19 C18 C17 101.82(13) . .
C19 C18 H18A 111.4 . .
C17 C18 H18A 111.4 . .
C19 C18 H18B 111.4 . .
C17 C18 H18B 111.4 . .
H18A C18 H18B 109.3 . .
O1 C19 C18 105.50(13) . .
O1 C19 H19A 110.6 . .
C18 C19 H19A 110.6 . .
O1 C19 H19B 110.6 . .
C18 C19 H19B 110.6 . .
H19A C19 H19B 108.8 . .
N3 B1 N2 107.89(14) . .
N3 B1 C4 131.51(15) . .
N2 B1 C4 120.56(13) . .
N3 B1 Li1 55.31(10) . 3_556
N2 B1 Li1 76.41(11) . 3_556
C4 B1 Li1 136.12(12) . 3_556
N3 B2 N1 98.44(11) 3_556 3_556
N3 B2 N4 105.99(11) 3_556 .
N1 B2 N4 107.69(12) 3_556 .
N3 B2 C10 110.79(12) 3_556 .
N1 B2 C10 115.85(12) 3_556 .
N4 B2 C10 116.22(12) . .
N3 B2 Li1 71.44(11) 3_556 .
N1 B2 Li1 66.06(10) 3_556 .
N4 B2 Li1 60.19(10) . .
C10 B2 Li1 176.39(13) . .
O1 Li1 N4 129.72(16) . .
O1 Li1 N1 110.16(14) . 3_556
N4 Li1 N1 73.34(10) . 3_556
O1 Li1 B2 146.54(16) . .
N4 Li1 B2 41.90(7) . .
N1 Li1 B2 40.70(7) 3_556 .
O1 Li1 N3 158.86(15) . 3_556
N4 Li1 N3 69.38(9) . 3_556
N1 Li1 N3 62.97(9) 3_556 3_556
B2 Li1 N3 39.37(7) . 3_556
O1 Li1 C10 114.58(13) . 3_556
N4 Li1 C10 78.62(10) . 3_556
N1 Li1 C10 135.26(13) 3_556 3_556
B2 Li1 C10 96.32(11) . 3_556
N3 Li1 C10 74.88(10) 3_556 3_556
O1 Li1 B1 129.20(13) . 3_556
N4 Li1 B1 94.88(11) . 3_556
N1 Li1 B1 54.76(8) 3_556 3_556
B2 Li1 B1 55.63(8) . 3_556
N3 Li1 B1 29.86(6) 3_556 3_556
C10 Li1 B1 94.67(10) 3_556 3_556

loop_
_geom_bond_atom_site_label_1
_geom_bond_atom_site_label_2
_geom_bond_distance
_geom_bond_site_symmetry_2
O1 C16 1.445(2) .
O1 C19 1.4554(19) .
O1 Li1 1.902(3) .
N1 C1 1.462(2) .
N1 N2 1.4750(18) .
N1 B2 1.562(2) 3_556
N1 Li1 2.189(3) 3_556
N2 B1 1.441(2) .
N2 C2 1.446(2) .
N3 B1 1.408(2) .
N3 N4 1.4454(17) .
N3 B2 1.556(2) 3_556
N3 Li1 2.326(3) 3_556
N4 C3 1.451(2) .
N4 B2 1.566(2) .
N4 Li1 2.035(3) .
C1 H1A 0.9800 .
C1 H1B 0.9800 .
C1 H1C 0.9800 .
C2 H2A 0.9800 .
C2 H2B 0.9800 .
C2 H2C 0.9800 .
C3 H3A 0.9800 .
C3 H3B 0.9800 .
C3 H3C 0.9800 .
C4 C5 1.398(2) .
C4 C9 1.401(2) .
C4 B1 1.579(2) .
C5 C6 1.389(2) .
C5 H5 0.9500 .
C6 C7 1.383(3) .
C6 H6 0.9500 .
C7 C8 1.383(3) .
C7 H7 0.9500 .
C8 C9 1.384(2) .
C8 H8 0.9500 .
C9 H9 0.9500 .
C10 C11 1.398(2) .
C10 C15 1.404(2) .
C10 B2 1.636(2) .
C10 Li1 2.775(3) 3_556
C11 C12 1.397(2) .
C11 H11 0.9500 .
C12 C13 1.384(2) .
C12 H12 0.9500 .
C13 C14 1.383(2) .
C13 H13 0.9500 .
C14 C15 1.392(2) .
C14 H14 0.9500 .
C15 H15 0.9500 .
C16 C17 1.504(2) .
C16 H16A 0.9900 .
C16 H16B 0.9900 .
C17 C18 1.525(2) .
C17 H17A 0.9900 .
C17 H17B 0.9900 .
C18 C19 1.515(2) .
C18 H18A 0.9900 .
C18 H18B 0.9900 .
C19 H19A 0.9900 .
C19 H19B 0.9900 .
B1 Li1 2.818(3) 3_556
B2 N3 1.556(2) 3_556
B2 N1 1.562(2) 3_556
B2 Li1 2.293(3) .
Li1 N1 2.189(3) 3_556
Li1 N3 2.326(3) 3_556
Li1 C10 2.775(3) 3_556
Li1 B1 2.818(3) 3_556

loop_
_geom_torsion_atom_site_label_1
_geom_torsion_atom_site_label_2
_geom_torsion_atom_site_label_3
_geom_torsion_atom_site_label_4
_geom_torsion
_geom_torsion_site_symmetry_1
_geom_torsion_site_symmetry_4
C1 N1 N2 B1 -152.61(12) . .
B2 N1 N2 B1 -27.55(14) 3_556 .
Li1 N1 N2 B1 47.61(14) 3_556 .
C1 N1 N2 C2 62.33(16) . .
B2 N1 N2 C2 -172.60(12) 3_556 .
Li1 N1 N2 C2 -97.45(14) 3_556 .
B1 N3 N4 C3 0.1(2) . .
B2 N3 N4 C3 153.86(12) 3_556 .
Li1 N3 N4 C3 -128.52(13) 3_556 .
B1 N3 N4 B2 142.76(15) . .
B2 N3 N4 B2 -63.49(15) 3_556 .
Li1 N3 N4 B2 14.12(15) 3_556 .
B1 N3 N4 Li1 -131.72(16) . .
B2 N3 N4 Li1 22.03(16) 3_556 .
Li1 N3 N4 Li1 99.64(14) 3_556 .
C9 C4 C5 C6 -1.5(2) . .
B1 C4 C5 C6 179.46(15) . .
C4 C5 C6 C7 -0.2(3) . .
C5 C6 C7 C8 1.2(3) . .
C6 C7 C8 C9 -0.3(3) . .
C7 C8 C9 C4 -1.5(3) . .
C5 C4 C9 C8 2.4(2) . .
B1 C4 C9 C8 -178.56(16) . .
C15 C10 C11 C12 2.1(2) . .
B2 C10 C11 C12 -173.78(15) . .
Li1 C10 C11 C12 100.82(17) 3_556 .
C10 C11 C12 C13 0.0(3) . .
C11 C12 C13 C14 -1.8(3) . .
C12 C13 C14 C15 1.4(3) . .
C13 C14 C15 C10 0.9(3) . .
C11 C10 C15 C14 -2.6(2) . .
B2 C10 C15 C14 173.46(15) . .
Li1 C10 C15 C14 -98.57(17) 3_556 .
C19 O1 C16 C17 14.83(18) . .
Li1 O1 C16 C17 -147.86(15) . .
O1 C16 C17 C18 -33.89(17) . .
C16 C17 C18 C19 39.39(17) . .
C16 O1 C19 C18 10.71(17) . .
Li1 O1 C19 C18 171.62(15) . .
C17 C18 C19 O1 -31.25(17) . .
N4 N3 B1 N2 165.43(13) . .
B2 N3 B1 N2 11.18(16) 3_556 .
Li1 N3 B1 N2 -58.42(14) 3_556 .
N4 N3 B1 C4 -12.2(3) . .
B2 N3 B1 C4 -166.49(15) 3_556 .
Li1 N3 B1 C4 123.92(17) 3_556 .
N4 N3 B1 Li1 -136.15(18) . 3_556
B2 N3 B1 Li1 69.60(12) 3_556 3_556
C2 N2 B1 N3 150.90(14) . .
N1 N2 B1 N3 10.60(16) . .
C2 N2 B1 C4 -31.1(2) . .
N1 N2 B1 C4 -171.43(12) . .
C2 N2 B1 Li1 104.79(15) . 3_556
N1 N2 B1 Li1 -35.51(10) . 3_556
C5 C4 B1 N3 -73.6(2) . .
C9 C4 B1 N3 107.45(19) . .
C5 C4 B1 N2 109.00(18) . .
C9 C4 B1 N2 -70.0(2) . .
C5 C4 B1 Li1 6.3(3) . 3_556
C9 C4 B1 Li1 -172.69(15) . 3_556
N3 N4 B2 N3 59.21(14) . 3_556
C3 N4 B2 N3 -162.50(13) . 3_556
Li1 N4 B2 N3 -56.92(13) . 3_556
N3 N4 B2 N1 163.78(11) . 3_556
C3 N4 B2 N1 -57.93(17) . 3_556
Li1 N4 B2 N1 47.66(13) . 3_556
N3 N4 B2 C10 -64.35(15) . .
C3 N4 B2 C10 73.94(18) . .
Li1 N4 B2 C10 179.52(15) . .
N3 N4 B2 Li1 116.13(13) . .
C3 N4 B2 Li1 -105.58(16) . .
C11 C10 B2 N3 -145.53(14) . 3_556
C15 C10 B2 N3 38.80(18) . 3_556
Li1 C10 B2 N3 -56.04(12) 3_556 3_556
C11 C10 B2 N1 103.47(17) . 3_556
C15 C10 B2 N1 -72.20(19) . 3_556
Li1 C10 B2 N1 -167.05(13) 3_556 3_556
C11 C10 B2 N4 -24.5(2) . .
C15 C10 B2 N4 159.83(14) . .
Li1 C10 B2 N4 64.99(13) 3_556 .
C16 O1 Li1 N1 -11.7(2) . 3_556
C19 O1 Li1 N1 -170.78(13) . 3_556
C16 O1 Li1 B2 12.9(3) . .
C19 O1 Li1 B2 -146.2(2) . .
C16 O1 Li1 N3 -78.6(5) . 3_556
C19 O1 Li1 N3 122.4(4) . 3_556
C16 O1 Li1 C10 168.64(12) . 3_556
C19 O1 Li1 C10 9.6(2) . 3_556
C16 O1 Li1 B1 -72.1(2) . 3_556
C19 O1 Li1 B1 128.81(17) . 3_556
N3 N4 Li1 O1 121.99(19) . .
C3 N4 Li1 O1 -12.1(2) . .
B2 N4 Li1 O1 -134.3(2) . .
N3 N4 Li1 N1 -135.36(11) . 3_556
C3 N4 Li1 N1 90.54(11) . 3_556
B2 N4 Li1 N1 -31.62(9) . 3_556
N3 N4 Li1 B2 -103.73(13) . .
C3 N4 Li1 B2 122.16(13) . .
N3 N4 Li1 N3 -68.57(13) . 3_556
C3 N4 Li1 N3 157.32(10) . 3_556
B2 N4 Li1 N3 35.16(8) . 3_556
N3 N4 Li1 C10 9.39(12) . 3_556
C3 N4 Li1 C10 -124.72(11) . 3_556
B2 N4 Li1 C10 113.12(10) . 3_556
N3 N4 Li1 B1 -84.41(13) . 3_556
C3 N4 Li1 B1 141.48(11) . 3_556
B2 N4 Li1 B1 19.32(10) . 3_556
N3 B2 Li1 O1 -145.4(3) 3_556 .
N1 B2 Li1 O1 -36.8(3) 3_556 .
N4 B2 Li1 O1 92.8(3) . .
N3 B2 Li1 N4 121.82(12) 3_556 .
N1 B2 Li1 N4 -129.61(13) 3_556 .
N3 B2 Li1 N1 -108.57(11) 3_556 3_556
N4 B2 Li1 N1 129.61(13) . 3_556
N1 B2 Li1 N3 108.57(11) 3_556 3_556
N4 B2 Li1 N3 -121.82(12) . 3_556
N3 B2 Li1 C10 56.71(10) 3_556 3_556
N1 B2 Li1 C10 165.28(12) 3_556 3_556
N4 B2 Li1 C10 -65.11(10) . 3_556
N3 B2 Li1 B1 -34.63(7) 3_556 3_556
N1 B2 Li1 B1 73.93(9) 3_556 3_556
N4 B2 Li1 B1 -156.46(12) . 3_556
